data_7231348
loop_
_publ_author_name
'Borja, Pilar'
'Vicent, Cristian'
'Baya, Miguel'
'Garc\'ia, Hermenegildo'
'Mata, Jose A.'

_publ_section_title
;
 Iridium complexes catalysed the selective dehydrogenation of glucose to
 gluconic acid in water
;
_journal_issue 17
_journal_name_full 'Green Chemistry'
_journal_page_first 4094
_journal_paper_doi 10.1039/C8GC01933A
_journal_volume 20
_journal_year 2018
_chemical_formula_moiety 'C15 H27 Ir N2 O2, 2(C F3 O3 S), C H2 Cl2'
_chemical_formula_sum 'C18 H29 Cl2 F6 Ir N2 O8 S2'
_chemical_formula_weight 842.65
_space_group_crystal_system monoclinic
_space_group_IT_number 14
_space_group_name_Hall '-P 2ybc'
_space_group_name_H-M_alt 'P 1 21/c 1'
_symmetry_space_group_name_Hall '-P 2ybc'
_symmetry_space_group_name_H-M 'P 1 21/c 1'
_atom_sites_solution_hydrogens mixed
_audit_creation_date 2018-04-19
_audit_creation_method
;
Olex2 1.2-alpha
(compiled 2017.03.28 svn.r3405 for OlexSys, GUI svn.r5335)
;
_audit_update_record
;
2018-06-19 deposited with the CCDC.
2018-08-10 downloaded from the CCDC.
;
_cell_angle_alpha 90
_cell_angle_beta 111.582(5)
_cell_angle_gamma 90
_cell_formula_units_Z 4
_cell_length_a 11.2529(5)
_cell_length_b 21.6653(7)
_cell_length_c 12.9575(5)
_cell_measurement_reflns_used 22946
_cell_measurement_temperature 200.00(10)
_cell_measurement_theta_max 29.0080
_cell_measurement_theta_min 3.1320
_cell_volume 2937.5(2)
_computing_cell_refinement 'CrysAlisPro 1.171.38.46 (Rigaku OD, 2015)'
_computing_data_collection 'CrysAlisPro 1.171.38.46 (Rigaku OD, 2015)'
_computing_data_reduction 'CrysAlisPro 1.171.38.46 (Rigaku OD, 2015)'
_computing_molecular_graphics 'Olex2 (Dolomanov et al., 2009)'
_computing_publication_material 'Olex2 (Dolomanov et al., 2009)'
_computing_structure_refinement 'ShelXL (Sheldrick, 2015)'
_computing_structure_solution 'SHELXS-97 (Sheldrick, 1990)'
_diffrn_ambient_environment N~2~
_diffrn_ambient_temperature 200.00(10)
_diffrn_detector 'CCD plate'
_diffrn_detector_area_resol_mean 10.4051
_diffrn_detector_type Atlas
_diffrn_measured_fraction_theta_full 0.999
_diffrn_measured_fraction_theta_max 0.999
_diffrn_measurement_details
;
List of Runs (angles in degrees, time in seconds):

  # Type    Start    End  Width  t~exp~   \w     \q     \k     \f   Frames
#--------------------------------------------------------------------------
  1  \w   -100.00 -55.00   0.50    2.50    --  -11.28 178.00  60.00   90
  2  \w    -20.00  31.00   0.50    2.50    --  -11.28 -99.00   0.00  102
  3  \w    -64.00  38.00   0.50    2.50    --   12.14 -37.00-150.00  204
  4  \w    -17.00  86.00   0.50    2.50    --   12.14  57.00 -60.00  206
  5  \w    -34.00  94.00   0.50    2.50    --   12.14  19.00  30.00  256
  6  \w    -20.00  31.00   0.50    2.50    --  -11.28 -99.00  30.00  102
  7  \w    -74.00 -29.00   0.50    2.50    --  -11.28 133.00  34.98   90
  8  \w     35.00  86.00   0.50    2.50    --   12.14 178.00 150.00  102
  9  \w      3.00  70.00   0.50    2.50    --   12.14-126.00 -66.30  134
 10  \w    -14.00  88.00   0.50    2.50    --   12.14  37.00-150.00  204
 11  \w     34.00 101.00   0.50    2.50    --   12.14-178.00  90.00  134
;
_diffrn_measurement_device 'four-circle diffractometer'
_diffrn_measurement_device_type 'SuperNova, Dual, Cu at zero, Atlas'
_diffrn_measurement_method '\w scans'
_diffrn_orient_matrix_type 'CrysAlisPro convention (1999,Acta A55,543-557)'
_diffrn_orient_matrix_UB_11 -0.0660795000
_diffrn_orient_matrix_UB_12 -0.0058662000
_diffrn_orient_matrix_UB_13 -0.0283385000
_diffrn_orient_matrix_UB_21 0.0141141000
_diffrn_orient_matrix_UB_22 -0.0308715000
_diffrn_orient_matrix_UB_23 -0.0097524000
_diffrn_orient_matrix_UB_31 -0.0052806000
_diffrn_orient_matrix_UB_32 -0.0091932000
_diffrn_orient_matrix_UB_33 0.0506700000
_diffrn_radiation_monochromator mirror
_diffrn_radiation_probe x-ray
_diffrn_radiation_type MoK\a
_diffrn_radiation_wavelength 0.71073
_diffrn_reflns_av_R_equivalents 0.0493
_diffrn_reflns_av_unetI/netI 0.0216
_diffrn_reflns_Laue_measured_fraction_full 0.999
_diffrn_reflns_Laue_measured_fraction_max 0.999
_diffrn_reflns_limit_h_max 14
_diffrn_reflns_limit_h_min -14
_diffrn_reflns_limit_k_max 27
_diffrn_reflns_limit_k_min -27
_diffrn_reflns_limit_l_max 16
_diffrn_reflns_limit_l_min -16
_diffrn_reflns_number 58882
_diffrn_reflns_point_group_measured_fraction_full 0.999
_diffrn_reflns_point_group_measured_fraction_max 0.999
_diffrn_reflns_theta_full 25.242
_diffrn_reflns_theta_max 26.371
_diffrn_reflns_theta_min 2.528
_diffrn_source 'micro-focus sealed X-ray tube'
_diffrn_source_type 'SuperNova (Mo) X-ray Source'
_exptl_absorpt_coefficient_mu 4.950
_exptl_absorpt_correction_T_max 1.000
_exptl_absorpt_correction_T_min 0.459
_exptl_absorpt_correction_type gaussian
_exptl_absorpt_process_details
;
CrysAlisPro 1.171.38.46 (Rigaku Oxford Diffraction, 2015)
Numerical absorption correction based on gaussian integration over
            a multifaceted crystal model
Empirical absorption correction using spherical harmonics,
 implemented in SCALE3 ABSPACK scaling algorithm.
;
_exptl_crystal_colour 'metallic light yellow'
_exptl_crystal_colour_lustre metallic
_exptl_crystal_colour_modifier light
_exptl_crystal_colour_primary yellow
_exptl_crystal_density_diffrn 1.905
_exptl_crystal_density_method 'not measured'
_exptl_crystal_description prism
_exptl_crystal_F_000 1648
_exptl_crystal_size_max 0.568
_exptl_crystal_size_mid 0.101
_exptl_crystal_size_min 0.081
_refine_diff_density_max 1.719
_refine_diff_density_min -1.394
_refine_diff_density_rms 0.111
_refine_ls_extinction_method none
_refine_ls_goodness_of_fit_ref 1.059
_refine_ls_hydrogen_treatment constr
_refine_ls_matrix_type full
_refine_ls_number_parameters 344
_refine_ls_number_reflns 5992
_refine_ls_number_restraints 24
_refine_ls_restrained_S_all 1.060
_refine_ls_R_factor_all 0.0343
_refine_ls_R_factor_gt 0.0302
_refine_ls_shift/su_max 0.000
_refine_ls_shift/su_mean 0.000
_refine_ls_structure_factor_coef Fsqd
_refine_ls_weighting_details 'w=1/[\s^2^(Fo^2^)+(0.0344P)^2^+9.4215P] where P=(Fo^2^+2Fc^2^)/3'
_refine_ls_weighting_scheme calc
_refine_ls_wR_factor_gt 0.0739
_refine_ls_wR_factor_ref 0.0769
_reflns_Friedel_coverage 0.000
_reflns_number_gt 5442
_reflns_number_total 5992
_reflns_threshold_expression 'I > 2\s(I)'
_cod_data_source_file c8gc01933a3.cif
_cod_data_source_block str2049
_cod_depositor_comments 'Adding full bibliography for 7231346--7231348.cif.'
_cod_original_cell_volume 2937.6(2)
_cod_database_code 7231348
_shelx_shelxl_version_number 2014/7
_chemical_oxdiff_formula 'C47 H65 N2 O22 Ir S F'
_chemical_oxdiff_usercomment 'MB 226'
_shelx_space_group_comment
;
The symmetry employed for this shelxl refinement is uniquely defined
by the following loop, which should always be used as a source of
symmetry information in preference to the above space-group names.
They are only intended as comments.
;
_reflns_odcompleteness_completeness 99.87
_reflns_odcompleteness_iscentric 1
_reflns_odcompleteness_theta 26.32
_olex2_refinement_description
;
1. Fixed Uiso
 At 1.2 times of:
  All C(H) groups, All C(H,H) groups
 At 1.5 times of:
  All C(H,H,H) groups, All O(H,H) groups
2. Uiso/Uaniso restraints and constraints
Uanis(C12) \\sim Ueq, Uanis(C20) \\sim Ueq: with sigma of 0.05 and sigma for
terminal atoms of 0.2
Uanis(C19) \\sim Ueq: with sigma of 0.051 and sigma for terminal atoms of 0.2
Uanis(C18) \\sim Ueq: with sigma of 0.5 and sigma for terminal atoms of 0.2
Uanis(C12) = Uanis(C20)
Uanis(C19) = Uanis(C20)
Uanis(C12) = Uanis(C11)
3.a Rotating group:
 O9(H9A,H9B), O10(H10A,H10B)
3.b Secondary CH2 refined with riding coordinates:
 C37(H37A,H37B)
3.c Me refined with riding coordinates:
 C16(H16A,H16B,H16C), C18(H18A,H18B,H18C), C14(H14A,H14B,H14C), C12(H12A,H12B,
 H12C), C20(H20A,H20B,H20C)
3.d Aromatic/amide H refined with riding coordinates:
 C5(H5), C6(H6)
3.e Idealised Me refined as rotating group:
 C8(H8A,H8B,H8C), C4(H4A,H4B,H4C)
;
_olex2_submission_special_instructions 'No special instructions were received'
_oxdiff_exptl_absorpt_empirical_details
;
Empirical correction (ABSPACK) includes:
- Absorption correction using spherical harmonics
- Frame scaling
;
_oxdiff_exptl_absorpt_empirical_full_max 2.351
_oxdiff_exptl_absorpt_empirical_full_min 0.762

loop_
_space_group_symop_operation_xyz
'x, y, z'
'-x, y+1/2, -z+1/2'
'-x, -y, -z'
'x, -y-1/2, z-1/2'

loop_
_atom_site_label
_atom_site_type_symbol
_atom_site_fract_x
_atom_site_fract_y
_atom_site_fract_z
_atom_site_U_iso_or_equiv
_atom_site_adp_type
_atom_site_occupancy
_atom_site_site_symmetry_order
_atom_site_calc_flag
_atom_site_refinement_flags_posn
_atom_site_refinement_flags_adp
Ir1 Ir 0.04570(2) 0.41902(2) 0.76481(2) 0.02549(7) Uani 1 1 d . .
S33 S 0.74716(11) 0.38954(5) 0.18066(10) 0.0358(2) Uani 1 1 d . .
S25 S 0.76876(12) 0.58782(6) 0.71980(11) 0.0390(3) Uani 1 1 d . .
Cl38 Cl 0.5434(2) 0.23140(11) 0.3631(2) 0.0981(6) Uani 1 1 d . .
Cl39 Cl 0.4398(3) 0.21391(11) 0.1254(2) 0.1036(7) Uani 1 1 d . .
O9 O 0.0444(3) 0.49137(14) 0.8808(2) 0.0311(6) Uani 1 1 d . .
H9A H 0.0686 0.4769 0.9481 0.047 Uiso 1 1 d GR .
H9B H -0.0321 0.5064 0.8632 0.047 Uiso 1 1 d GR .
O10 O 0.0095(3) 0.49763(14) 0.6534(2) 0.0351(7) Uani 1 1 d . .
H10A H 0.0051 0.4857 0.5887 0.053 Uiso 1 1 d GR .
H10B H 0.0704 0.5244 0.6784 0.053 Uiso 1 1 d GR .
F30 F 0.8006(4) 0.28116(16) 0.2743(3) 0.0731(11) Uani 1 1 d . .
F23 F 0.5319(3) 0.58098(18) 0.7072(3) 0.0667(10) Uani 1 1 d . .
F22 F 0.5528(4) 0.6082(2) 0.5572(3) 0.0825(12) Uani 1 1 d . .
N3 N 0.3023(4) 0.43986(17) 0.7357(3) 0.0318(8) Uani 1 1 d . .
F24 F 0.5811(4) 0.51423(19) 0.6099(4) 0.0879(13) Uani 1 1 d . .
O26 O 0.8063(3) 0.54170(19) 0.8062(3) 0.0489(9) Uani 1 1 d . .
O28 O 0.7699(4) 0.6494(2) 0.7583(4) 0.0717(13) Uani 1 1 d . .
O34 O 0.7828(4) 0.41907(15) 0.0957(3) 0.0460(9) Uani 1 1 d . .
O36 O 0.6148(3) 0.37491(18) 0.1478(4) 0.0562(10) Uani 1 1 d . .
O27 O 0.8243(4) 0.5783(2) 0.6372(3) 0.0615(12) Uani 1 1 d . .
N7 N 0.3307(3) 0.43270(17) 0.9083(3) 0.0301(8) Uani 1 1 d . .
F31 F 0.7836(4) 0.28242(17) 0.1041(3) 0.0810(12) Uani 1 1 d . .
O35 O 0.8049(4) 0.41698(15) 0.2891(3) 0.0482(9) Uani 1 1 d . .
F32 F 0.9488(3) 0.32006(19) 0.2282(4) 0.0891(15) Uani 1 1 d . .
C5 C 0.4327(5) 0.4421(2) 0.7950(4) 0.0413(11) Uani 1 1 d . .
H5 H 0.4961 0.4460 0.7654 0.050 Uiso 1 1 calc R .
C8 C 0.3114(5) 0.4286(2) 1.0134(4) 0.0417(11) Uani 1 1 d . .
H8A H 0.3705 0.3994 1.0610 0.063 Uiso 1 1 calc GR .
H8B H 0.2256 0.4154 0.9999 0.063 Uiso 1 1 calc GR .
H8C H 0.3254 0.4684 1.0485 0.063 Uiso 1 1 calc GR .
C4 C 0.2482(5) 0.4437(3) 0.6148(4) 0.0458(12) Uani 1 1 d . .
H4A H 0.2645 0.4839 0.5917 0.069 Uiso 1 1 calc GR .
H4B H 0.1577 0.4368 0.5891 0.069 Uiso 1 1 calc GR .
H4C H 0.2869 0.4129 0.5839 0.069 Uiso 1 1 calc GR .
C21 C 0.6002(5) 0.5721(3) 0.6441(4) 0.0463(12) Uani 1 1 d . .
C29 C 0.8246(5) 0.3142(2) 0.1981(5) 0.0498(13) Uani 1 1 d . .
C6 C 0.4507(4) 0.4376(2) 0.9021(4) 0.0400(11) Uani 1 1 d . .
H6 H 0.5288 0.4377 0.9614 0.048 Uiso 1 1 calc R .
C15 C -0.1275(5) 0.3689(2) 0.7552(6) 0.0577(16) Uani 1 1 d . .
C13 C -0.0222(7) 0.3463(2) 0.8400(5) 0.0585(16) Uani 1 1 d . .
C37 C 0.4713(6) 0.2667(3) 0.2335(6) 0.0634(17) Uani 1 1 d . .
H37A H 0.3919 0.2859 0.2297 0.076 Uiso 1 1 calc R .
H37B H 0.5271 0.2988 0.2252 0.076 Uiso 1 1 calc R .
C11 C 0.0627(7) 0.3231(3) 0.7913(14) 0.154(4) Uani 1 1 d . .
C19 C 0.0037(16) 0.3369(5) 0.6736(13) 0.169(5) Uani 1 1 d . U
C16 C -0.2424(9) 0.3936(4) 0.7803(14) 0.164(7) Uani 1 1 d . .
H16A H -0.2235 0.3918 0.8588 0.246 Uiso 1 1 calc R .
H16B H -0.2590 0.4356 0.7555 0.246 Uiso 1 1 calc R .
H16C H -0.3163 0.3688 0.7423 0.246 Uiso 1 1 calc R .
C18 C -0.2100(15) 0.3841(6) 0.5472(9) 0.234(11) Uani 1 1 d . U
H18A H -0.1764 0.3747 0.4908 0.351 Uiso 1 1 calc R .
H18B H -0.2894 0.3627 0.5316 0.351 Uiso 1 1 calc R .
H18C H -0.2241 0.4278 0.5482 0.351 Uiso 1 1 calc R .
C2 C 0.2382(4) 0.43417(18) 0.8048(3) 0.0261(8) Uani 1 1 d . .
C17 C -0.1156(7) 0.3639(3) 0.6590(5) 0.072(2) Uani 1 1 d . .
C14 C -0.0065(16) 0.3433(5) 0.9594(8) 0.189(8) Uani 1 1 d . .
H14A H 0.0752 0.3256 1.0017 0.284 Uiso 1 1 calc R .
H14B H -0.0115 0.3842 0.9860 0.284 Uiso 1 1 calc R .
H14C H -0.0730 0.3182 0.9671 0.284 Uiso 1 1 calc R .
C12 C 0.1851(7) 0.2889(3) 0.8529(11) 0.154(4) Uani 1 1 d . U
H12A H 0.2260 0.2779 0.8022 0.231 Uiso 1 1 calc R .
H12B H 0.2410 0.3148 0.9104 0.231 Uiso 1 1 calc R .
H12C H 0.1662 0.2522 0.8853 0.231 Uiso 1 1 calc R .
C20 C 0.0517(12) 0.3162(4) 0.5865(11) 0.169(5) Uani 1 1 d . U
H20A H 0.1362 0.2996 0.6211 0.254 Uiso 1 1 calc R .
H20B H -0.0041 0.2849 0.5417 0.254 Uiso 1 1 calc R .
H20C H 0.0537 0.3506 0.5406 0.254 Uiso 1 1 calc R .

loop_
_atom_site_aniso_label
_atom_site_aniso_U_11
_atom_site_aniso_U_22
_atom_site_aniso_U_33
_atom_site_aniso_U_23
_atom_site_aniso_U_13
_atom_site_aniso_U_12
Ir1 0.02494(10) 0.02374(10) 0.02683(10) -0.00166(6) 0.00839(7) -0.00089(6)
S33 0.0326(6) 0.0271(5) 0.0487(7) 0.0051(5) 0.0161(5) 0.0003(4)
S25 0.0323(6) 0.0430(7) 0.0429(6) 0.0012(5) 0.0154(5) 0.0083(5)
Cl38 0.1095(17) 0.0953(15) 0.0944(15) 0.0106(12) 0.0435(13) 0.0141(13)
Cl39 0.1222(19) 0.0933(15) 0.0964(15) -0.0133(12) 0.0412(14) 0.0078(14)
O9 0.0341(17) 0.0329(16) 0.0277(15) -0.0012(12) 0.0131(13) 0.0042(13)
O10 0.0406(18) 0.0346(17) 0.0283(15) 0.0025(13) 0.0105(14) 0.0029(14)
F30 0.088(3) 0.0423(18) 0.090(3) 0.0277(18) 0.034(2) 0.0148(18)
F23 0.0370(18) 0.095(3) 0.072(2) -0.0016(19) 0.0243(17) -0.0041(16)
F22 0.052(2) 0.118(3) 0.067(2) 0.042(2) 0.0087(18) 0.026(2)
N3 0.033(2) 0.0328(19) 0.0343(19) 0.0016(15) 0.0174(16) 0.0037(16)
F24 0.076(3) 0.071(3) 0.086(3) -0.032(2) -0.006(2) -0.001(2)
O26 0.040(2) 0.067(2) 0.0390(19) 0.0101(17) 0.0143(16) 0.0153(17)
O28 0.050(2) 0.048(2) 0.115(4) -0.016(2) 0.028(3) 0.0000(19)
O34 0.053(2) 0.040(2) 0.047(2) 0.0019(15) 0.0205(18) -0.0112(15)
O36 0.0317(19) 0.053(2) 0.080(3) 0.021(2) 0.0160(19) 0.0043(16)
O27 0.054(3) 0.088(3) 0.051(2) 0.023(2) 0.029(2) 0.027(2)
N7 0.0259(18) 0.0325(18) 0.0309(18) 0.0011(15) 0.0093(15) 0.0009(15)
F31 0.104(3) 0.045(2) 0.089(3) -0.0219(19) 0.029(2) 0.004(2)
O35 0.061(2) 0.0375(19) 0.051(2) -0.0009(15) 0.0264(19) -0.0072(16)
F32 0.037(2) 0.065(2) 0.158(4) -0.002(2) 0.028(2) 0.0157(16)
C5 0.032(3) 0.043(3) 0.056(3) -0.001(2) 0.024(2) 0.000(2)
C8 0.040(3) 0.054(3) 0.030(2) 0.001(2) 0.011(2) -0.002(2)
C4 0.059(3) 0.050(3) 0.037(3) 0.003(2) 0.028(2) 0.007(3)
C21 0.039(3) 0.052(3) 0.043(3) 0.001(2) 0.010(2) 0.004(2)
C29 0.043(3) 0.035(3) 0.067(4) 0.001(3) 0.017(3) 0.003(2)
C6 0.024(2) 0.046(3) 0.049(3) -0.002(2) 0.012(2) -0.001(2)
C15 0.039(3) 0.029(3) 0.109(5) 0.010(3) 0.032(3) -0.005(2)
C13 0.089(5) 0.026(2) 0.056(3) 0.002(2) 0.022(3) -0.019(3)
C37 0.058(4) 0.040(3) 0.104(5) 0.004(3) 0.044(4) 0.002(3)
C11 0.043(3) 0.021(2) 0.336(12) -0.003(4) -0.004(5) 0.0010(19)
C19 0.244(9) 0.115(5) 0.255(10) -0.145(6) 0.217(9) -0.134(6)
C16 0.101(7) 0.057(5) 0.39(2) 0.012(8) 0.160(11) -0.002(5)
C18 0.283(17) 0.165(11) 0.098(7) 0.066(8) -0.113(9) -0.164(12)
C2 0.028(2) 0.0214(18) 0.031(2) 0.0029(16) 0.0135(17) -0.0005(16)
C17 0.083(5) 0.056(4) 0.051(4) 0.006(3) -0.007(3) -0.042(4)
C14 0.36(2) 0.135(9) 0.088(7) -0.018(6) 0.104(10) -0.165(12)
C12 0.043(3) 0.021(2) 0.336(12) -0.003(4) -0.004(5) 0.0010(19)
C20 0.244(9) 0.115(5) 0.255(10) -0.145(6) 0.217(9) -0.134(6)

loop_
_atom_type_symbol
_atom_type_description
_atom_type_scat_dispersion_real
_atom_type_scat_dispersion_imag
_atom_type_scat_source
C C 0.0033 0.0016 'International Tables Vol C Tables 4.2.6.8 and 6.1.1.4'
H H 0.0000 0.0000 'International Tables Vol C Tables 4.2.6.8 and 6.1.1.4'
Cl Cl 0.1484 0.1585 'International Tables Vol C Tables 4.2.6.8 and 6.1.1.4'
F F 0.0171 0.0103 'International Tables Vol C Tables 4.2.6.8 and 6.1.1.4'
Ir Ir -1.4442 7.9887 'International Tables Vol C Tables 4.2.6.8 and 6.1.1.4'
N N 0.0061 0.0033 'International Tables Vol C Tables 4.2.6.8 and 6.1.1.4'
O O 0.0106 0.0060 'International Tables Vol C Tables 4.2.6.8 and 6.1.1.4'
S S 0.1246 0.1234 'International Tables Vol C Tables 4.2.6.8 and 6.1.1.4'

loop_
_exptl_crystal_face_index_h
_exptl_crystal_face_index_k
_exptl_crystal_face_index_l
_exptl_crystal_face_perp_dist
-1 -31 0 0.0535
-15 1 0 0.0462
-9 -8 17 0.2044
-8 6 18 0.1846
-2 30 0 0.0394
3 9 -17 0.3488
15 -1 0 0.0350
7 -6 -18 0.3470

loop_
_geom_angle_atom_site_label_1
_geom_angle_atom_site_label_2
_geom_angle_atom_site_label_3
_geom_angle
O9 Ir1 C15 99.4(2)
O9 Ir1 C17 127.8(3)
O10 Ir1 O9 81.19(12)
O10 Ir1 C15 113.87(19)
O10 Ir1 C17 95.88(19)
C13 Ir1 O9 97.02(19)
C13 Ir1 O10 150.5(2)
C13 Ir1 C15 37.0(2)
C13 Ir1 C17 61.9(2)
C11 Ir1 O9 128.5(5)
C11 Ir1 O10 150.1(5)
C11 Ir1 C15 63.0(3)
C11 Ir1 C13 39.0(4)
C11 Ir1 C17 64.3(3)
C19 Ir1 O9 161.1(2)
C19 Ir1 O10 110.1(5)
C19 Ir1 C15 62.4(3)
C19 Ir1 C13 65.5(4)
C19 Ir1 C11 40.5(5)
C19 Ir1 C17 38.5(5)
C2 Ir1 O9 89.13(14)
C2 Ir1 O10 88.00(14)
C2 Ir1 C15 157.40(19)
C2 Ir1 C13 121.5(2)
C2 Ir1 C11 95.3(2)
C2 Ir1 C19 106.0(4)
C2 Ir1 C17 143.1(3)
C17 Ir1 C15 34.7(3)
O34 S33 C29 103.6(2)
O36 S33 O34 114.9(2)
O36 S33 O35 115.4(3)
O36 S33 C29 103.7(2)
O35 S33 O34 114.0(2)
O35 S33 C29 103.0(2)
O26 S25 C21 103.8(2)
O28 S25 O26 114.5(3)
O28 S25 O27 116.4(3)
O28 S25 C21 103.7(3)
O27 S25 O26 113.2(2)
O27 S25 C21 102.9(3)
C5 N3 C4 122.2(4)
C2 N3 C5 110.6(4)
C2 N3 C4 127.2(4)
C6 N7 C8 122.8(4)
C2 N7 C8 126.7(4)
C2 N7 C6 110.4(4)
C6 C5 N3 107.5(4)
F23 C21 S25 111.5(4)
F22 C21 S25 111.5(4)
F22 C21 F23 107.4(5)
F22 C21 F24 108.3(5)
F24 C21 S25 111.5(4)
F24 C21 F23 106.5(5)
F30 C29 S33 110.9(4)
F30 C29 F31 107.9(5)
F31 C29 S33 111.2(4)
F32 C29 S33 110.9(4)
F32 C29 F30 108.5(5)
F32 C29 F31 107.3(5)
C5 C6 N7 106.7(4)
C13 C15 Ir1 69.2(3)
C13 C15 C16 119.9(8)
C16 C15 Ir1 127.9(5)
C17 C15 Ir1 72.2(3)
C17 C15 C13 111.8(6)
C17 C15 C16 128.2(9)
C15 C13 Ir1 73.7(3)
C15 C13 C11 107.1(7)
C15 C13 C14 125.5(9)
C11 C13 Ir1 69.2(4)
C11 C13 C14 127.2(10)
C14 C13 Ir1 125.3(5)
Cl39 C37 Cl38 111.8(3)
C13 C11 Ir1 71.7(4)
C13 C11 C19 105.8(7)
C13 C11 C12 124.9(14)
C19 C11 Ir1 69.3(5)
C19 C11 C12 129.3(15)
C12 C11 Ir1 125.6(5)
C11 C19 Ir1 70.2(4)
C11 C19 C20 125.5(16)
C17 C19 Ir1 74.3(4)
C17 C19 C11 105.7(7)
C17 C19 C20 128.0(16)
C20 C19 Ir1 128.0(6)
N3 C2 Ir1 128.2(3)
N3 C2 N7 104.7(4)
N7 C2 Ir1 126.6(3)
C15 C17 Ir1 73.0(3)
C15 C17 C19 109.5(8)
C15 C17 C18 127.4(11)
C19 C17 Ir1 67.2(4)
C19 C17 C18 123.1(12)
C18 C17 Ir1 124.9(5)

loop_
_geom_bond_atom_site_label_1
_geom_bond_atom_site_label_2
_geom_bond_distance
Ir1 O9 2.176(3)
Ir1 O10 2.172(3)
Ir1 C15 2.193(5)
Ir1 C13 2.136(5)
Ir1 C11 2.103(7)
Ir1 C19 2.092(7)
Ir1 C2 2.060(4)
Ir1 C17 2.184(6)
S33 O34 1.451(4)
S33 O36 1.426(4)
S33 O35 1.441(4)
S33 C29 1.826(5)
S25 O26 1.443(4)
S25 O28 1.424(4)
S25 O27 1.439(4)
S25 C21 1.818(6)
Cl38 C37 1.749(7)
Cl39 C37 1.741(7)
F30 C29 1.324(7)
F23 C21 1.327(6)
F22 C21 1.312(6)
N3 C5 1.384(6)
N3 C4 1.460(6)
N3 C2 1.346(5)
F24 C21 1.322(7)
N7 C8 1.459(6)
N7 C6 1.386(6)
N7 C2 1.363(5)
F31 C29 1.325(7)
F32 C29 1.312(6)
C5 C6 1.330(7)
C15 C13 1.376(9)
C15 C16 1.540(10)
C15 C17 1.306(10)
C13 C11 1.417(15)
C13 C14 1.492(10)
C11 C19 1.453(19)
C11 C12 1.508(10)
C19 C17 1.412(16)
C19 C20 1.487(10)
C18 C17 1.512(10)

loop_
_exptl_oxdiff_crystal_face_indexfrac_h
_exptl_oxdiff_crystal_face_indexfrac_k
_exptl_oxdiff_crystal_face_indexfrac_l
_exptl_oxdiff_crystal_face_x
_exptl_oxdiff_crystal_face_y
_exptl_oxdiff_crystal_face_z
-1.0078 -31.0032 -0.0059 0.2486 0.9429 0.2900
-15.0087 1.0012 -0.0035 0.9860 -0.2427 0.0699
-8.9775 -8.0011 16.9878 0.1588 -0.0454 0.9817
-7.9719 6.0002 17.9901 -0.0182 -0.4732 0.8985
-1.9942 30.0033 0.0050 -0.0444 -0.9544 -0.2650
2.9741 9.0017 -16.9891 0.2321 -0.0702 -0.9593
15.0087 -1.0012 0.0035 -0.9860 0.2427 -0.0699
6.9713 -6.0001 -17.9903 0.0844 0.4591 -0.8932
